data_1549066
loop_
_publ_author_name
'Chaurasia, Rahul'
'Bharti, Akhilesh'
'Butcher, Ray J.'
'Wikaira, Jan L.'
'Bharty, Manoj K.'

_publ_section_title
;
 4-Cyclohexyl-1-(2-methoxybenzoyl)thiosemicarbazide with an unknown
 solvent
;
_journal_coeditor_code SU5423
_journal_issue 3
_journal_name_full IUCrData
_journal_page_first x180383
_journal_paper_doi 10.1107/S2414314618003838
_journal_volume 3
_journal_year 2018
_chemical_formula_iupac 'C15 H21 N3 O2 S'
_chemical_formula_moiety 'C15 H21 N3 O2 S'
_chemical_formula_sum 'C15 H21 N3 O2 S'
_chemical_formula_weight 307.41
_chemical_name_systematic
;
4-Cyclohexyl-1-(2-methoxybenzoyl)thiosemicarbazide
;
_space_group_crystal_system orthorhombic
_space_group_IT_number 56
_space_group_name_Hall '-P 2ab 2ac'
_space_group_name_H-M_alt 'P c c n'
_symmetry_space_group_name_Hall '-P 2ab 2ac'
_symmetry_space_group_name_H-M 'P c c n'
_atom_sites_solution_hydrogens geom
_atom_sites_solution_primary direct
_atom_sites_solution_secondary difmap
_audit_creation_method SHELXL-2014/7
_cell_angle_alpha 90
_cell_angle_beta 90
_cell_angle_gamma 90
_cell_formula_units_Z 8
_cell_length_a 29.5823(10)
_cell_length_b 15.1971(8)
_cell_length_c 7.4303(2)
_cell_measurement_reflns_used 5858
_cell_measurement_temperature 100(2)
_cell_measurement_theta_max 36.8740
_cell_measurement_theta_min 4.0570
_cell_volume 3340.4(2)
_computing_cell_refinement
;
CrysAlis PRO (Rigaku OD, 2015)
;
_computing_data_collection
;
CrysAlis PRO (Rigaku OD, 2015)
;
_computing_data_reduction
;
CrysAlis PRO (Rigaku OD, 2015)
;
_computing_molecular_graphics
;
SHELXTL (Sheldrick, 2008)
;
_computing_publication_material
;
SHELXTL (Sheldrick, 2008)
;
_computing_structure_refinement
;
SHELXL2014 (Sheldrick, 2015b)
;
_computing_structure_solution
;
SHELXT (Sheldrick, 2015a)
;
_diffrn_ambient_temperature 100(2)
_diffrn_detector_area_resol_mean 10.6501
_diffrn_measured_fraction_theta_full 0.998
_diffrn_measured_fraction_theta_max 0.946
_diffrn_measurement_device_type
;
Rigaku OD SuperNova, Dual, Cu at zero, Atlas
;
_diffrn_measurement_method '\w scans'
_diffrn_radiation_type MoK\a
_diffrn_radiation_wavelength 0.71073
_diffrn_reflns_av_R_equivalents 0.0383
_diffrn_reflns_limit_h_max 32
_diffrn_reflns_limit_h_min -51
_diffrn_reflns_limit_k_max 25
_diffrn_reflns_limit_k_min -22
_diffrn_reflns_limit_l_max 9
_diffrn_reflns_limit_l_min -12
_diffrn_reflns_number 23969
_diffrn_reflns_theta_full 25.500
_diffrn_reflns_theta_max 37.948
_diffrn_reflns_theta_min 3.348
_exptl_absorpt_coefficient_mu 0.202
_exptl_absorpt_correction_T_max 1.00000
_exptl_absorpt_correction_T_min 0.76644
_exptl_absorpt_correction_type multi-scan
_exptl_absorpt_process_details
;
(CrysAlis PRO; Rigaku OD, 2015)
;
_exptl_crystal_colour colourless
_exptl_crystal_density_diffrn 1.223
_exptl_crystal_description block
_exptl_crystal_F_000 1312
_exptl_crystal_size_max 0.35
_exptl_crystal_size_mid 0.31
_exptl_crystal_size_min 0.18
_refine_diff_density_max 0.566
_refine_diff_density_min -0.491
_refine_ls_extinction_method none
_refine_ls_goodness_of_fit_ref 1.005
_refine_ls_hydrogen_treatment constr
_refine_ls_matrix_type full
_refine_ls_number_parameters 191
_refine_ls_number_reflns 8579
_refine_ls_number_restraints 0
_refine_ls_restrained_S_all 1.005
_refine_ls_R_factor_all 0.0810
_refine_ls_R_factor_gt 0.0512
_refine_ls_shift/su_max 0.001
_refine_ls_shift/su_mean 0.000
_refine_ls_structure_factor_coef Fsqd
_refine_ls_weighting_details 'w=1/[\s^2^(Fo^2^)+(0.0573P)^2^+0.9308P] where P=(Fo^2^+2Fc^2^)/3'
_refine_ls_weighting_scheme calc
_refine_ls_wR_factor_gt 0.1222
_refine_ls_wR_factor_ref 0.1412
_reflns_number_gt 5943
_reflns_number_total 8579
_reflns_threshold_expression 'I > 2\s(I)'
_cod_data_source_file su5423sup1.cif
_cod_data_source_block I
_cod_database_code 1549066
_shelx_space_group_comment
;
The symmetry employed for this shelxl refinement is uniquely defined
by the following loop, which should always be used as a source of
symmetry information in preference to the above space-group names.
They are only intended as comments.
;

loop_
_space_group_symop_operation_xyz
'x, y, z'
'-x+1/2, -y+1/2, z'
'-x, y+1/2, -z+1/2'
'x+1/2, -y, -z+1/2'
'-x, -y, -z'
'x-1/2, y-1/2, -z'
'x, -y-1/2, z-1/2'
'-x-1/2, y, z-1/2'

loop_
_atom_site_type_symbol
_atom_site_label
_atom_site_fract_x
_atom_site_fract_y
_atom_site_fract_z
_atom_site_U_iso_or_equiv
_atom_site_adp_type
_atom_site_calc_flag
_atom_site_occupancy
S S1 0.35005(2) 0.45941(2) 0.30736(4) 0.02840(8) Uani d 1
O O1 0.51910(3) 0.44865(6) 0.30165(10) 0.02145(16) Uani d 1
N N1 0.44576(3) 0.42049(6) 0.25602(12) 0.01785(16) Uani d 1
H H1A 0.4245 0.3969 0.1885 0.021 Uiso calc 1
N N2 0.43510(3) 0.45797(6) 0.41971(12) 0.01968(17) Uani d 1
H H2A 0.4555 0.4622 0.5055 0.024 Uiso calc 1
N N3 0.38838(3) 0.54063(7) 0.58855(13) 0.02328(19) Uani d 1
H H3B 0.4134 0.5557 0.6450 0.028 Uiso calc 1
C C1 0.49867(3) 0.38567(6) 0.01910(13) 0.01554(16) Uani d 1
O O2 0.42318(3) 0.34449(6) -0.04284(11) 0.02289(16) Uani d 1
C C2 0.46703(4) 0.34759(7) -0.09866(13) 0.01771(18) Uani d 1
C C3 0.48083(4) 0.31472(7) -0.26464(15) 0.0219(2) Uani d 1
H H3A 0.4594 0.2887 -0.3435 0.026 Uiso calc 1
C C4 0.52583(4) 0.31993(7) -0.31475(14) 0.0236(2) Uani d 1
H H4A 0.5351 0.2970 -0.4278 0.028 Uiso calc 1
C C5 0.55740(4) 0.35814(7) -0.20190(14) 0.0213(2) Uani d 1
H H5A 0.5882 0.3618 -0.2369 0.026 Uiso calc 1
C C6 0.54345(4) 0.39094(7) -0.03713(13) 0.01772(18) Uani d 1
H H6A 0.5651 0.4178 0.0397 0.021 Uiso calc 1
C C7 0.39000(4) 0.30595(9) -0.15849(19) 0.0305(3) Uani d 1
H H7A 0.3601 0.3105 -0.1022 0.046 Uiso calc 1
H H7B 0.3974 0.2439 -0.1786 0.046 Uiso calc 1
H H7C 0.3898 0.3371 -0.2740 0.046 Uiso calc 1
C C8 0.48867(4) 0.42057(7) 0.20168(13) 0.01617(17) Uani d 1
C C9 0.39228(4) 0.48821(8) 0.44523(13) 0.01948(19) Uani d 1
C C10 0.34575(4) 0.57477(8) 0.65855(14) 0.0207(2) Uani d 1
H H10A 0.3240 0.5806 0.5562 0.025 Uiso calc 1
C C11 0.35395(4) 0.66559(8) 0.73803(16) 0.0227(2) Uani d 1
H H11A 0.3648 0.7058 0.6425 0.027 Uiso calc 1
H H11B 0.3777 0.6618 0.8316 0.027 Uiso calc 1
C C12 0.31070(4) 0.70242(8) 0.82077(15) 0.0240(2) Uani d 1
H H12A 0.3173 0.7597 0.8786 0.029 Uiso calc 1
H H12B 0.2881 0.7126 0.7246 0.029 Uiso calc 1
C C13 0.29112(5) 0.63975(9) 0.95964(16) 0.0288(3) Uani d 1
H H13A 0.3124 0.6341 1.0617 0.035 Uiso calc 1
H H13B 0.2624 0.6641 1.0065 0.035 Uiso calc 1
C C14 0.28248(5) 0.54955(9) 0.87859(18) 0.0294(3) Uani d 1
H H14A 0.2589 0.5542 0.7844 0.035 Uiso calc 1
H H14B 0.2712 0.5092 0.9732 0.035 Uiso calc 1
C C15 0.32559(4) 0.51217(8) 0.79683(16) 0.0256(2) Uani d 1
H H15A 0.3479 0.5014 0.8935 0.031 Uiso calc 1
H H15B 0.3188 0.4551 0.7385 0.031 Uiso calc 1

loop_
_atom_site_aniso_label
_atom_site_aniso_U_11
_atom_site_aniso_U_22
_atom_site_aniso_U_33
_atom_site_aniso_U_12
_atom_site_aniso_U_13
_atom_site_aniso_U_23
S1 0.01858(12) 0.04279(19) 0.02381(13) 0.00557(12) -0.00243(10) -0.01162(12)
O1 0.0177(3) 0.0308(4) 0.0158(3) 0.0055(3) -0.0021(3) -0.0051(3)
N1 0.0182(4) 0.0209(4) 0.0145(3) 0.0035(3) 0.0016(3) -0.0039(3)
N2 0.0175(4) 0.0287(5) 0.0129(3) 0.0079(3) -0.0003(3) -0.0034(3)
N3 0.0160(4) 0.0367(5) 0.0172(4) 0.0089(4) -0.0009(3) -0.0080(3)
C1 0.0191(4) 0.0149(4) 0.0126(3) 0.0043(3) 0.0003(3) -0.0005(3)
O2 0.0183(3) 0.0273(4) 0.0230(4) 0.0018(3) -0.0018(3) -0.0079(3)
C2 0.0213(4) 0.0153(4) 0.0165(4) 0.0035(3) -0.0003(4) -0.0019(3)
C3 0.0293(5) 0.0190(4) 0.0174(4) 0.0018(4) 0.0001(4) -0.0053(3)
C4 0.0339(6) 0.0204(5) 0.0165(4) 0.0032(4) 0.0066(4) -0.0036(3)
C5 0.0237(5) 0.0208(5) 0.0194(4) 0.0036(4) 0.0066(4) 0.0004(4)
C6 0.0200(4) 0.0171(4) 0.0161(4) 0.0036(3) 0.0015(3) 0.0005(3)
C7 0.0238(5) 0.0315(6) 0.0363(6) 0.0025(5) -0.0071(5) -0.0124(5)
C8 0.0181(4) 0.0175(4) 0.0129(3) 0.0054(3) 0.0004(3) 0.0000(3)
C9 0.0177(4) 0.0256(5) 0.0152(4) 0.0062(4) 0.0010(3) -0.0006(3)
C10 0.0171(4) 0.0297(5) 0.0154(4) 0.0082(4) 0.0012(3) -0.0031(4)
C11 0.0184(4) 0.0284(5) 0.0214(4) 0.0065(4) -0.0016(4) -0.0027(4)
C12 0.0215(5) 0.0292(5) 0.0213(4) 0.0098(4) -0.0024(4) -0.0048(4)
C13 0.0298(6) 0.0357(6) 0.0208(5) 0.0131(5) 0.0065(4) -0.0040(4)
C14 0.0274(5) 0.0351(6) 0.0258(5) 0.0049(5) 0.0102(5) -0.0011(5)
C15 0.0275(5) 0.0280(5) 0.0214(5) 0.0080(5) 0.0049(4) -0.0013(4)

loop_
_atom_type_symbol
_atom_type_description
_atom_type_scat_dispersion_real
_atom_type_scat_dispersion_imag
_atom_type_scat_source
C C 0.0033 0.0016 'International Tables Vol C Tables 4.2.6.8 and 6.1.1.4'
H H 0.0000 0.0000 'International Tables Vol C Tables 4.2.6.8 and 6.1.1.4'
N N 0.0061 0.0033 'International Tables Vol C Tables 4.2.6.8 and 6.1.1.4'
O O 0.0106 0.0060 'International Tables Vol C Tables 4.2.6.8 and 6.1.1.4'
S S 0.1246 0.1234 'International Tables Vol C Tables 4.2.6.8 and 6.1.1.4'

loop_
_geom_angle_atom_site_label_1
_geom_angle_atom_site_label_2
_geom_angle_atom_site_label_3
_geom_angle
C8 N1 N2 118.99(9)
C8 N1 H1A 120.5
N2 N1 H1A 120.5
C9 N2 N1 118.36(9)
C9 N2 H2A 120.8
N1 N2 H2A 120.8
C9 N3 C10 124.83(10)
C9 N3 H3B 117.6
C10 N3 H3B 117.6
C6 C1 C2 118.08(9)
C6 C1 C8 116.30(9)
C2 C1 C8 125.62(9)
C2 O2 C7 118.99(9)
O2 C2 C3 122.44(10)
O2 C2 C1 117.30(9)
C3 C2 C1 120.26(10)
C4 C3 C2 119.98(10)
C4 C3 H3A 120.0
C2 C3 H3A 120.0
C5 C4 C3 120.68(10)
C5 C4 H4A 119.7
C3 C4 H4A 119.7
C4 C5 C6 119.07(11)
C4 C5 H5A 120.5
C6 C5 H5A 120.5
C5 C6 C1 121.91(10)
C5 C6 H6A 119.0
C1 C6 H6A 119.0
O2 C7 H7A 109.5
O2 C7 H7B 109.5
H7A C7 H7B 109.5
O2 C7 H7C 109.5
H7A C7 H7C 109.5
H7B C7 H7C 109.5
O1 C8 N1 120.62(9)
O1 C8 C1 121.60(9)
N1 C8 C1 117.78(9)
N3 C9 N2 113.15(9)
N3 C9 S1 125.44(8)
N2 C9 S1 121.41(8)
N3 C10 C11 108.87(9)
N3 C10 C15 110.91(9)
C11 C10 C15 111.57(9)
N3 C10 H10A 108.5
C11 C10 H10A 108.5
C15 C10 H10A 108.5
C10 C11 C12 110.84(10)
C10 C11 H11A 109.5
C12 C11 H11A 109.5
C10 C11 H11B 109.5
C12 C11 H11B 109.5
H11A C11 H11B 108.1
C13 C12 C11 111.31(10)
C13 C12 H12A 109.4
C11 C12 H12A 109.4
C13 C12 H12B 109.4
C11 C12 H12B 109.4
H12A C12 H12B 108.0
C14 C13 C12 111.14(10)
C14 C13 H13A 109.4
C12 C13 H13A 109.4
C14 C13 H13B 109.4
C12 C13 H13B 109.4
H13A C13 H13B 108.0
C13 C14 C15 110.73(11)
C13 C14 H14A 109.5
C15 C14 H14A 109.5
C13 C14 H14B 109.5
C15 C14 H14B 109.5
H14A C14 H14B 108.1
C10 C15 C14 111.37(10)
C10 C15 H15A 109.4
C14 C15 H15A 109.4
C10 C15 H15B 109.4
C14 C15 H15B 109.4
H15A C15 H15B 108.0

loop_
_geom_bond_atom_site_label_1
_geom_bond_atom_site_label_2
_geom_bond_distance
S1 C9 1.6737(11)
O1 C8 1.2426(13)
N1 C8 1.3321(13)
N1 N2 1.3795(12)
N1 H1A 0.8800
N2 C9 1.3611(13)
N2 H2A 0.8800
N3 C9 1.3349(14)
N3 C10 1.4593(14)
N3 H3B 0.8800
C1 C6 1.3912(15)
C1 C2 1.4059(14)
C1 C8 1.4864(13)
O2 C2 1.3629(13)
O2 C7 1.4299(14)
C2 C3 1.3918(14)
C3 C4 1.3845(17)
C3 H3A 0.9500
C4 C5 1.3830(17)
C4 H4A 0.9500
C5 C6 1.3848(14)
C5 H5A 0.9500
C6 H6A 0.9500
C7 H7A 0.9800
C7 H7B 0.9800
C7 H7C 0.9800
C10 C11 1.5207(17)
C10 C15 1.5221(17)
C10 H10A 1.0000
C11 C12 1.5259(15)
C11 H11A 0.9900
C11 H11B 0.9900
C12 C13 1.5190(18)
C12 H12A 0.9900
C12 H12B 0.9900
C13 C14 1.5189(19)
C13 H13A 0.9900
C13 H13B 0.9900
C14 C15 1.5225(17)
C14 H14A 0.9900
C14 H14B 0.9900
C15 H15A 0.9900
C15 H15B 0.9900

loop_
_geom_hbond_atom_site_label_D
_geom_hbond_atom_site_label_H
_geom_hbond_atom_site_label_A
_geom_hbond_site_symmetry_A
_geom_hbond_distance_DH
_geom_hbond_distance_HA
_geom_hbond_distance_DA
_geom_hbond_angle_DHA
N1 H1A O2 . 0.88 1.90 2.5907(12) 135
N2 H2A O1 5_666 0.88 2.11 2.8523(12) 142
N3 H3B O1 5_666 0.88 2.04 2.8607(12) 155

loop_
_geom_torsion_atom_site_label_1
_geom_torsion_atom_site_label_2
_geom_torsion_atom_site_label_3
_geom_torsion_atom_site_label_4
_geom_torsion
C8 N1 N2 C9 155.21(10)
C7 O2 C2 C3 0.13(16)
C7 O2 C2 C1 -179.76(10)
C6 C1 C2 O2 -178.77(9)
C8 C1 C2 O2 1.90(15)
C6 C1 C2 C3 1.33(15)
C8 C1 C2 C3 -178.00(10)
O2 C2 C3 C4 179.74(10)
C1 C2 C3 C4 -0.37(16)
C2 C3 C4 C5 -0.45(17)
C3 C4 C5 C6 0.27(17)
C4 C5 C6 C1 0.76(16)
C2 C1 C6 C5 -1.54(15)
C8 C1 C6 C5 177.85(9)
N2 N1 C8 O1 4.70(15)
N2 N1 C8 C1 -175.62(9)
C6 C1 C8 O1 -3.58(14)
C2 C1 C8 O1 175.77(10)
C6 C1 C8 N1 176.75(9)
C2 C1 C8 N1 -3.91(15)
C10 N3 C9 N2 -173.24(11)
C10 N3 C9 S1 6.15(17)
N1 N2 C9 N3 -165.32(10)
N1 N2 C9 S1 15.26(14)
C9 N3 C10 C11 -147.21(11)
C9 N3 C10 C15 89.66(13)
N3 C10 C11 C12 -177.45(9)
C15 C10 C11 C12 -54.71(12)
C10 C11 C12 C13 55.32(13)
C11 C12 C13 C14 -56.40(14)
C12 C13 C14 C15 56.28(14)
N3 C10 C15 C14 176.78(10)
C11 C10 C15 C14 55.22(13)
C13 C14 C15 C10 -55.65(14)

_cod_database_fobs_code 1549066
